data_7105402
loop_
_publ_author_name
'Sonawane, Manoj R.'
'C\'isa\<rov\'a, Ivana'
'Lyapkalo, Ilya M.'

_publ_section_title
;
 N-Trimethylsilyloxyenamines as new aldehyde enolate synthons: general,
 efficient and diastereoselective aldol reaction with ketals and acetals
;
_journal_coden_ASTM CHCOFS
_journal_issue 15
_journal_name_full
;
 Chemical Communications (Cambridge, United Kingdom)
;
_journal_page_first 2656
_journal_page_last 2658
_journal_paper_doi 10.1039/b924880c
_journal_volume 46
_journal_year 2010
_chemical_compound_source 'synthesized by the authors'
_chemical_formula_moiety 'C21 H27 N O3'
_chemical_formula_sum 'C21 H27 N O3'
_chemical_formula_weight 341.44
_space_group_IT_number 14
_symmetry_cell_setting monoclinic
_symmetry_space_group_name_Hall '-P 2ybc'
_symmetry_space_group_name_H-M 'P 1 21/c 1'
_atom_sites_solution_hydrogens difmap
_atom_sites_solution_primary direct
_atom_sites_solution_secondary difmap
_audit_creation_method SHELXL-97
_cell_angle_alpha 90.00
_cell_angle_beta 90.5706(18)
_cell_angle_gamma 90.00
_cell_formula_units_Z 4
_cell_length_a 16.1659(5)
_cell_length_b 5.6972(2)
_cell_length_c 20.6824(5)
_cell_measurement_reflns_used 4645
_cell_measurement_temperature 150(2)
_cell_measurement_theta_max 27.5
_cell_measurement_theta_min 1
_cell_volume 1904.76(10)
_computing_cell_refinement 'COLLECT and DENZO'
_computing_data_collection 'COLLECT (Hooft, 1998) and DENZO (Otwinowski & Minor, 1997)'
_computing_data_reduction 'COLLECT and DENZO'
_computing_structure_refinement 'SHELXL-97 (Sheldrick, 1997)'
_computing_structure_solution 'SIR92 (Altomare et al., 1994)'
_diffrn_ambient_temperature 150(2)
_diffrn_detector_area_resol_mean 9.091
_diffrn_measured_fraction_theta_full 0.999
_diffrn_measured_fraction_theta_max 0.999
_diffrn_measurement_device_type 'Nonius KappaCCD area detector'
_diffrn_measurement_method '\f and \w scans to fill the Ewald sphere'
_diffrn_radiation_monochromator graphite
_diffrn_radiation_source 'fine-focus sealed tube'
_diffrn_radiation_type MoK\a
_diffrn_radiation_wavelength 0.71073
_diffrn_reflns_av_R_equivalents 0.047
_diffrn_reflns_av_sigmaI/netI 0.0446
_diffrn_reflns_limit_h_max 20
_diffrn_reflns_limit_h_min -20
_diffrn_reflns_limit_k_max 7
_diffrn_reflns_limit_k_min -7
_diffrn_reflns_limit_l_max 26
_diffrn_reflns_limit_l_min -26
_diffrn_reflns_number 25374
_diffrn_reflns_theta_full 27.48
_diffrn_reflns_theta_max 27.48
_diffrn_reflns_theta_min 1.97
_diffrn_standards_number 0
_exptl_absorpt_coefficient_mu 0.079
_exptl_absorpt_correction_type none
_exptl_crystal_colour colourless
_exptl_crystal_density_diffrn 1.191
_exptl_crystal_density_method 'not measured'
_exptl_crystal_description prism
_exptl_crystal_F_000 736
_exptl_crystal_size_max 0.4
_exptl_crystal_size_mid 0.4
_exptl_crystal_size_min 0.35
_refine_diff_density_max 0.198
_refine_diff_density_min -0.176
_refine_diff_density_rms 0.039
_refine_ls_extinction_coef 0.0090(13)
_refine_ls_extinction_expression Fc^*^=kFc[1+0.001xFc^2^\l^3^/sin(2\q)]^-1/4^
_refine_ls_extinction_method SHELXL
_refine_ls_goodness_of_fit_ref 0.976
_refine_ls_hydrogen_treatment mixed
_refine_ls_matrix_type full
_refine_ls_number_parameters 236
_refine_ls_number_reflns 4372
_refine_ls_number_restraints 0
_refine_ls_restrained_S_all 0.976
_refine_ls_R_factor_all 0.0771
_refine_ls_R_factor_gt 0.0417
_refine_ls_shift/su_max 0.001
_refine_ls_shift/su_mean 0.000
_refine_ls_structure_factor_coef Fsqd
_refine_ls_weighting_details 'calc w=1/[\s^2^(Fo^2^)+(0.0682P)^2^+0.0000P] where P=(Fo^2^+2Fc^2^)/3'
_refine_ls_weighting_scheme calc
_refine_ls_wR_factor_gt 0.1038
_refine_ls_wR_factor_ref 0.1173
_reflns_number_gt 2807
_reflns_number_total 4372
_reflns_threshold_expression I>2\s(I)
_cod_data_source_file b924880c.txt
_cod_data_source_block 2p
_cod_original_sg_symbol_Hall '-P 2ybc''
_cod_original_sg_symbol_H-M 'P 21/c'
_cod_database_code 7105402

loop_
_symmetry_equiv_pos_as_xyz
'x, y, z'
'-x, y+1/2, -z+1/2'
'-x, -y, -z'
'x, -y-1/2, z-1/2'

loop_
_atom_site_label
_atom_site_type_symbol
_atom_site_fract_x
_atom_site_fract_y
_atom_site_fract_z
_atom_site_U_iso_or_equiv
_atom_site_adp_type
_atom_site_occupancy
_atom_site_symmetry_multiplicity
_atom_site_calc_flag
_atom_site_refinement_flags
_atom_site_disorder_assembly
_atom_site_disorder_group
C1 C 0.29115(8) 0.9697(2) 0.64188(6) 0.0275(3) Uani 1 1 d . . .
N2 N 0.34101(6) 0.79374(17) 0.63641(5) 0.0263(3) Uani 1 1 d . . .
C3 C 0.43315(7) 0.8251(2) 0.62435(6) 0.0303(3) Uani 1 1 d . . .
O4 O 0.31620(5) 0.57578(14) 0.63644(4) 0.0348(2) Uani 1 1 d . . .
C5 C 0.44776(9) 0.7220(3) 0.55735(6) 0.0416(4) Uani 1 1 d . . .
H5A H 0.5065 0.7348 0.5468 0.062 Uiso 1 1 calc R . .
H5B H 0.4148 0.8085 0.5253 0.062 Uiso 1 1 calc R . .
H5C H 0.4313 0.5564 0.5570 0.062 Uiso 1 1 calc R . .
C6 C 0.45798(9) 1.0817(2) 0.62574(8) 0.0443(4) Uani 1 1 d . . .
H6A H 0.5176 1.0952 0.6184 0.066 Uiso 1 1 calc R . .
H6B H 0.4446 1.1490 0.6680 0.066 Uiso 1 1 calc R . .
H6C H 0.4278 1.1667 0.5917 0.066 Uiso 1 1 calc R . .
C7 C 0.47981(8) 0.6935(2) 0.67731(7) 0.0374(3) Uani 1 1 d . . .
H7A H 0.4699 0.7692 0.7191 0.056 Uiso 1 1 calc R . .
H7B H 0.5392 0.6958 0.6681 0.056 Uiso 1 1 calc R . .
H7C H 0.4604 0.5306 0.6788 0.056 Uiso 1 1 calc R . .
C8 C 0.19912(7) 0.9419(2) 0.64137(6) 0.0289(3) Uani 1 1 d . . .
H8 H 0.1857 0.7781 0.6274 0.035 Uiso 1 1 calc R . .
C9 C 0.16525(7) 1.1125(2) 0.58978(6) 0.0305(3) Uani 1 1 d . . .
H9 H 0.1746 1.2771 0.6050 0.037 Uiso 1 1 calc R . .
C10 C 0.20797(7) 1.0796(2) 0.52556(6) 0.0284(3) Uani 1 1 d . . .
C11 C 0.26167(8) 1.2485(2) 0.50185(6) 0.0318(3) Uani 1 1 d . . .
H11 H 0.2714 1.3879 0.5259 0.038 Uiso 1 1 calc R . .
C12 C 0.30126(8) 1.2158(2) 0.44340(6) 0.0347(3) Uani 1 1 d . . .
H12 H 0.3379 1.3326 0.4278 0.042 Uiso 1 1 calc R . .
C13 C 0.28764(8) 1.0140(2) 0.40781(6) 0.0321(3) Uani 1 1 d . . .
C14 C 0.23544(8) 0.8413(2) 0.43085(6) 0.0332(3) Uani 1 1 d . . .
H14 H 0.2265 0.7012 0.4069 0.040 Uiso 1 1 calc R . .
C15 C 0.19634(8) 0.8764(2) 0.48971(6) 0.0317(3) Uani 1 1 d . . .
H15 H 0.1607 0.7579 0.5058 0.038 Uiso 1 1 calc R . .
O16 O 0.07844(5) 1.07081(18) 0.58540(4) 0.0406(3) Uani 1 1 d . . .
C17 C 0.03709(9) 1.2451(3) 0.54796(7) 0.0556(5) Uani 1 1 d . . .
H17A H 0.0564 1.2382 0.5032 0.083 Uiso 1 1 calc R . .
H17B H 0.0491 1.4006 0.5661 0.083 Uiso 1 1 calc R . .
H17C H -0.0227 1.2167 0.5488 0.083 Uiso 1 1 calc R . .
C18 C 0.16008(7) 0.9836(2) 0.70699(6) 0.0287(3) Uani 1 1 d . . .
C19 C 0.17840(8) 1.1845(2) 0.74254(6) 0.0336(3) Uani 1 1 d . . .
H19 H 0.2165 1.2962 0.7262 0.040 Uiso 1 1 calc R . .
C20 C 0.14126(8) 1.2225(3) 0.80192(6) 0.0384(3) Uani 1 1 d . . .
H20 H 0.1539 1.3602 0.8260 0.046 Uiso 1 1 calc R . .
C21 C 0.08605(8) 1.0609(3) 0.82606(6) 0.0405(4) Uani 1 1 d . . .
H21 H 0.0610 1.0872 0.8668 0.049 Uiso 1 1 calc R . .
C22 C 0.06708(8) 0.8613(3) 0.79125(7) 0.0405(4) Uani 1 1 d . . .
H22 H 0.0290 0.7500 0.8078 0.049 Uiso 1 1 calc R . .
C23 C 0.10416(8) 0.8239(2) 0.73169(6) 0.0350(3) Uani 1 1 d . . .
H23 H 0.0909 0.6866 0.7076 0.042 Uiso 1 1 calc R . .
O24 O 0.32772(6) 1.00244(18) 0.34962(4) 0.0420(3) Uani 1 1 d . . .
C25 C 0.31005(10) 0.8050(3) 0.30893(7) 0.0502(4) Uani 1 1 d . . .
H25A H 0.2500 0.7854 0.3047 0.075 Uiso 1 1 calc R . .
H25B H 0.3343 0.6632 0.3281 0.075 Uiso 1 1 calc R . .
H25C H 0.3338 0.8314 0.2661 0.075 Uiso 1 1 calc R . .
H1 H 0.3150(8) 1.124(2) 0.6428(6) 0.033(3) Uiso 1 1 d . . .

loop_
_atom_site_aniso_label
_atom_site_aniso_U_11
_atom_site_aniso_U_22
_atom_site_aniso_U_33
_atom_site_aniso_U_23
_atom_site_aniso_U_13
_atom_site_aniso_U_12
C1 0.0284(7) 0.0259(7) 0.0283(7) -0.0015(6) -0.0003(5) 0.0011(6)
N2 0.0286(6) 0.0232(6) 0.0272(5) -0.0001(5) -0.0002(4) -0.0014(5)
C3 0.0244(7) 0.0275(7) 0.0390(7) 0.0019(6) 0.0023(5) 0.0011(5)
O4 0.0365(5) 0.0219(5) 0.0459(5) -0.0007(4) 0.0022(4) -0.0036(4)
C5 0.0374(8) 0.0494(9) 0.0383(8) -0.0007(7) 0.0086(6) 0.0018(7)
C6 0.0287(8) 0.0318(8) 0.0723(10) 0.0050(7) -0.0004(7) -0.0022(6)
C7 0.0326(8) 0.0350(8) 0.0446(8) 0.0021(7) -0.0041(6) 0.0024(6)
C8 0.0273(7) 0.0275(7) 0.0318(7) -0.0022(6) -0.0008(5) -0.0008(5)
C9 0.0261(7) 0.0348(7) 0.0305(7) -0.0024(6) -0.0003(5) 0.0032(6)
C10 0.0247(7) 0.0314(7) 0.0291(6) -0.0001(6) -0.0020(5) 0.0050(5)
C11 0.0313(7) 0.0316(7) 0.0324(7) -0.0031(6) -0.0019(6) 0.0013(6)
C12 0.0311(7) 0.0374(8) 0.0357(7) 0.0014(6) 0.0009(6) -0.0034(6)
C13 0.0258(7) 0.0439(8) 0.0267(6) -0.0004(6) -0.0009(5) 0.0050(6)
C14 0.0314(7) 0.0356(8) 0.0325(7) -0.0064(6) -0.0034(6) 0.0025(6)
C15 0.0284(7) 0.0345(8) 0.0323(7) 0.0005(6) -0.0006(5) -0.0005(6)
O16 0.0250(5) 0.0610(7) 0.0359(5) 0.0008(5) -0.0013(4) 0.0064(4)
C17 0.0399(9) 0.0829(13) 0.0438(9) 0.0027(8) -0.0038(7) 0.0263(8)
C18 0.0242(7) 0.0318(7) 0.0301(7) 0.0024(6) -0.0022(5) 0.0024(6)
C19 0.0328(7) 0.0353(8) 0.0326(7) -0.0002(6) 0.0002(6) -0.0035(6)
C20 0.0384(8) 0.0439(9) 0.0328(7) -0.0043(7) -0.0004(6) 0.0003(7)
C21 0.0383(8) 0.0524(9) 0.0308(7) 0.0038(7) 0.0041(6) 0.0037(7)
C22 0.0326(8) 0.0456(9) 0.0433(8) 0.0086(7) 0.0049(6) -0.0027(7)
C23 0.0302(7) 0.0349(8) 0.0399(7) 0.0006(6) -0.0009(6) -0.0016(6)
O24 0.0356(5) 0.0591(7) 0.0315(5) -0.0074(5) 0.0054(4) -0.0014(5)
C25 0.0475(9) 0.0656(11) 0.0375(8) -0.0161(8) 0.0046(7) 0.0063(8)

loop_
_atom_type_symbol
_atom_type_description
_atom_type_scat_dispersion_real
_atom_type_scat_dispersion_imag
_atom_type_scat_source
C C 0.0033 0.0016 'International Tables Vol C Tables 4.2.6.8 and 6.1.1.4'
H H 0.0000 0.0000 'International Tables Vol C Tables 4.2.6.8 and 6.1.1.4'
N N 0.0061 0.0033 'International Tables Vol C Tables 4.2.6.8 and 6.1.1.4'
O O 0.0106 0.0060 'International Tables Vol C Tables 4.2.6.8 and 6.1.1.4'

loop_
_geom_angle_atom_site_label_1
_geom_angle_atom_site_label_2
_geom_angle_atom_site_label_3
_geom_angle
_geom_angle_site_symmetry_1
_geom_angle_site_symmetry_3
_geom_angle_publ_flag
N2 C1 C8 122.58(12) . . ?
N2 C1 H1 117.6(8) . . ?
C8 C1 H1 119.7(8) . . ?
C1 N2 O4 123.11(11) . . ?
C1 N2 C3 122.37(10) . . ?
O4 N2 C3 114.38(9) . . ?
C6 C3 C7 109.41(11) . . ?
C6 C3 N2 111.66(10) . . ?
C7 C3 N2 107.63(10) . . ?
C6 C3 C5 110.19(11) . . ?
C7 C3 C5 112.59(11) . . ?
N2 C3 C5 105.32(10) . . ?
C3 C5 H5A 109.5 . . ?
C3 C5 H5B 109.5 . . ?
H5A C5 H5B 109.5 . . ?
C3 C5 H5C 109.5 . . ?
H5A C5 H5C 109.5 . . ?
H5B C5 H5C 109.5 . . ?
C3 C6 H6A 109.5 . . ?
C3 C6 H6B 109.5 . . ?
H6A C6 H6B 109.5 . . ?
C3 C6 H6C 109.5 . . ?
H6A C6 H6C 109.5 . . ?
H6B C6 H6C 109.5 . . ?
C3 C7 H7A 109.5 . . ?
C3 C7 H7B 109.5 . . ?
H7A C7 H7B 109.5 . . ?
C3 C7 H7C 109.5 . . ?
H7A C7 H7C 109.5 . . ?
H7B C7 H7C 109.5 . . ?
C1 C8 C18 113.49(10) . . ?
C1 C8 C9 106.54(10) . . ?
C18 C8 C9 111.81(10) . . ?
C1 C8 H8 108.3 . . ?
C18 C8 H8 108.3 . . ?
C9 C8 H8 108.3 . . ?
O16 C9 C10 112.39(10) . . ?
O16 C9 C8 106.38(10) . . ?
C10 C9 C8 111.55(10) . . ?
O16 C9 H9 108.8 . . ?
C10 C9 H9 108.8 . . ?
C8 C9 H9 108.8 . . ?
C15 C10 C11 118.14(11) . . ?
C15 C10 C9 120.79(11) . . ?
C11 C10 C9 121.05(11) . . ?
C12 C11 C10 120.69(12) . . ?
C12 C11 H11 119.7 . . ?
C10 C11 H11 119.7 . . ?
C13 C12 C11 120.27(12) . . ?
C13 C12 H12 119.9 . . ?
C11 C12 H12 119.9 . . ?
O24 C13 C12 115.62(12) . . ?
O24 C13 C14 124.20(12) . . ?
C12 C13 C14 120.17(11) . . ?
C13 C14 C15 118.87(12) . . ?
C13 C14 H14 120.6 . . ?
C15 C14 H14 120.6 . . ?
C10 C15 C14 121.84(12) . . ?
C10 C15 H15 119.1 . . ?
C14 C15 H15 119.1 . . ?
C17 O16 C9 112.06(11) . . ?
O16 C17 H17A 109.5 . . ?
O16 C17 H17B 109.5 . . ?
H17A C17 H17B 109.5 . . ?
O16 C17 H17C 109.5 . . ?
H17A C17 H17C 109.5 . . ?
H17B C17 H17C 109.5 . . ?
C23 C18 C19 118.84(11) . . ?
C23 C18 C8 120.31(11) . . ?
C19 C18 C8 120.83(11) . . ?
C20 C19 C18 120.27(12) . . ?
C20 C19 H19 119.9 . . ?
C18 C19 H19 119.9 . . ?
C21 C20 C19 120.18(13) . . ?
C21 C20 H20 119.9 . . ?
C19 C20 H20 119.9 . . ?
C22 C21 C20 120.20(12) . . ?
C22 C21 H21 119.9 . . ?
C20 C21 H21 119.9 . . ?
C21 C22 C23 119.53(13) . . ?
C21 C22 H22 120.2 . . ?
C23 C22 H22 120.2 . . ?
C18 C23 C22 120.97(13) . . ?
C18 C23 H23 119.5 . . ?
C22 C23 H23 119.5 . . ?
C13 O24 C25 117.35(11) . . ?
O24 C25 H25A 109.5 . . ?
O24 C25 H25B 109.5 . . ?
H25A C25 H25B 109.5 . . ?
O24 C25 H25C 109.5 . . ?
H25A C25 H25C 109.5 . . ?
H25B C25 H25C 109.5 . . ?

loop_
_geom_bond_atom_site_label_1
_geom_bond_atom_site_label_2
_geom_bond_distance
_geom_bond_site_symmetry_2
_geom_bond_publ_flag
C1 N2 1.2919(15) . ?
C1 C8 1.4962(17) . ?
C1 H1 0.962(13) . ?
N2 O4 1.3049(12) . ?
N2 C3 1.5232(15) . ?
C3 C6 1.5162(19) . ?
C3 C7 1.5215(17) . ?
C3 C5 1.5256(18) . ?
C5 H5A 0.9800 . ?
C5 H5B 0.9800 . ?
C5 H5C 0.9800 . ?
C6 H6A 0.9800 . ?
C6 H6B 0.9800 . ?
C6 H6C 0.9800 . ?
C7 H7A 0.9800 . ?
C7 H7B 0.9800 . ?
C7 H7C 0.9800 . ?
C8 C18 1.5210(16) . ?
C8 C9 1.5400(18) . ?
C8 H8 1.0000 . ?
C9 O16 1.4253(15) . ?
C9 C10 1.5149(16) . ?
C9 H9 1.0000 . ?
C10 C15 1.3862(18) . ?
C10 C11 1.3888(18) . ?
C11 C12 1.3860(17) . ?
C11 H11 0.9500 . ?
C12 C13 1.3816(18) . ?
C12 H12 0.9500 . ?
C13 O24 1.3741(14) . ?
C13 C14 1.3837(18) . ?
C14 C15 1.3916(17) . ?
C14 H14 0.9500 . ?
C15 H15 0.9500 . ?
O16 C17 1.4219(17) . ?
C17 H17A 0.9800 . ?
C17 H17B 0.9800 . ?
C17 H17C 0.9800 . ?
C18 C23 1.3842(18) . ?
C18 C19 1.3906(18) . ?
C19 C20 1.3893(17) . ?
C19 H19 0.9500 . ?
C20 C21 1.379(2) . ?
C20 H20 0.9500 . ?
C21 C22 1.379(2) . ?
C21 H21 0.9500 . ?
C22 C23 1.3917(18) . ?
C22 H22 0.9500 . ?
C23 H23 0.9500 . ?
O24 C25 1.4318(17) . ?
C25 H25A 0.9800 . ?
C25 H25B 0.9800 . ?
C25 H25C 0.9800 . ?
